data_7238353
loop_
_publ_author_name
'Cheng, Ai-Ling'
'Ma, Yu'
'Sun, Qian'
'Gao, En-Qing'

_publ_section_title
;
 Layered and pillar-layered metal--organic frameworks based on pinwheel
 trinuclear zinc-carboxylate clusters
;
_journal_issue 7
_journal_name_full CrystEngComm
_journal_page_first 2721
_journal_paper_doi 10.1039/c0ce00792g
_journal_volume 13
_journal_year 2011
_chemical_formula_sum 'C60 H48 N2 O15 Zn3'
_chemical_formula_weight 1233.11
_space_group_IT_number 165
_space_group_name_Hall '-P 3 2"c'
_space_group_name_H-M_alt 'P -3 c 1'
_symmetry_cell_setting trigonal
_symmetry_space_group_name_H-M 'P -3 c 1'
_atom_sites_solution_hydrogens geom
_atom_sites_solution_primary direct
_atom_sites_solution_secondary difmap
_audit_creation_method SHELXL-97
_cell_angle_alpha 90.00
_cell_angle_beta 90.00
_cell_angle_gamma 120.00
_cell_formula_units_Z 6
_cell_length_a 16.1001(6)
_cell_length_b 16.1001(6)
_cell_length_c 40.628(3)
_cell_measurement_reflns_used 4749
_cell_measurement_temperature 273(2)
_cell_measurement_theta_max 25.25
_cell_measurement_theta_min 2.53
_cell_volume 9120.4(8)
_computing_cell_refinement 'Bruker SMART'
_computing_data_collection 'Bruker SMART'
_computing_data_reduction 'Bruker SAINT'
_computing_molecular_graphics 'Bruker SHELXTL'
_computing_publication_material 'Bruker SHELXTL'
_computing_structure_refinement 'SHELXL-97 (Sheldrick, 1997)'
_computing_structure_solution 'SHELXS-97 (Sheldrick, 1990)'
_diffrn_ambient_temperature 273(2)
_diffrn_measured_fraction_theta_full 0.994
_diffrn_measured_fraction_theta_max 0.994
_diffrn_measurement_device_type 'CCD area detector'
_diffrn_measurement_method 'phi and omega scans'
_diffrn_radiation_monochromator graphite
_diffrn_radiation_source 'fine-focus sealed tube'
_diffrn_radiation_type MoK\a
_diffrn_radiation_wavelength 0.71073
_diffrn_reflns_av_R_equivalents 0.0915
_diffrn_reflns_av_sigmaI/netI 0.0767
_diffrn_reflns_limit_h_max 16
_diffrn_reflns_limit_h_min -19
_diffrn_reflns_limit_k_max 19
_diffrn_reflns_limit_k_min -19
_diffrn_reflns_limit_l_max 38
_diffrn_reflns_limit_l_min -50
_diffrn_reflns_number 42174
_diffrn_reflns_theta_full 26.00
_diffrn_reflns_theta_max 26.00
_diffrn_reflns_theta_min 2.01
_exptl_absorpt_coefficient_mu 1.239
_exptl_absorpt_correction_T_max 0.7898
_exptl_absorpt_correction_T_min 0.7076
_exptl_absorpt_process_details SADABS
_exptl_crystal_colour colorless
_exptl_crystal_density_diffrn 1.347
_exptl_crystal_density_method 'not measured'
_exptl_crystal_description block
_exptl_crystal_F_000 3792
_exptl_crystal_size_max 0.30
_exptl_crystal_size_mid 0.30
_exptl_crystal_size_min 0.20
_platon_squeeze_details
;
;
_refine_diff_density_max 0.378
_refine_diff_density_min -0.562
_refine_diff_density_rms 0.062
_refine_ls_extinction_method none
_refine_ls_goodness_of_fit_ref 0.867
_refine_ls_hydrogen_treatment constr
_refine_ls_matrix_type full
_refine_ls_number_parameters 426
_refine_ls_number_reflns 5962
_refine_ls_number_restraints 52
_refine_ls_restrained_S_all 0.871
_refine_ls_R_factor_all 0.1392
_refine_ls_R_factor_gt 0.0537
_refine_ls_shift/su_max 0.001
_refine_ls_shift/su_mean 0.000
_refine_ls_structure_factor_coef Fsqd
_refine_ls_weighting_details 'calc w=1/[\s^2^(Fo^2^)+(0.0753P)^2^+0.0000P] where P=(Fo^2^+2Fc^2^)/3'
_refine_ls_weighting_scheme calc
_refine_ls_wR_factor_gt 0.1416
_refine_ls_wR_factor_ref 0.1616
_reflns_number_gt 2311
_reflns_number_total 5962
_reflns_threshold_expression >2sigma(I)
_cod_data_source_file c0ce00792g.txt
_cod_data_source_block sq
_cod_original_cell_volume 9120.3(8)
_cod_original_sg_symbol_H-M P-3c1
_cod_database_code 7238353

loop_
_symmetry_equiv_pos_as_xyz
'x, y, z'
'-y, x-y, z'
'-x+y, -x, z'
'y, x, -z+1/2'
'x-y, -y, -z+1/2'
'-x, -x+y, -z+1/2'
'-x, -y, -z'
'y, -x+y, -z'
'x-y, x, -z'
'-y, -x, z-1/2'
'-x+y, y, z-1/2'
'x, x-y, z-1/2'

loop_
_atom_site_label
_atom_site_type_symbol
_atom_site_fract_x
_atom_site_fract_y
_atom_site_fract_z
_atom_site_U_iso_or_equiv
_atom_site_adp_type
_atom_site_occupancy
_atom_site_symmetry_multiplicity
_atom_site_calc_flag
_atom_site_refinement_flags
_atom_site_disorder_assembly
_atom_site_disorder_group
Zn1 Zn 0.0000 0.0000 0.5000 0.0336(3) Uani 1 6 d S . .
Zn2 Zn 0.0000 0.0000 0.41315(2) 0.0438(3) Uani 1 3 d S . .
Zn3 Zn 0.3333 0.6667 0.35584(2) 0.0364(2) Uani 1 3 d S . .
Zn4 Zn 0.3333 0.6667 0.44259(2) 0.0439(3) Uani 1 3 d S . .
Zn5 Zn 0.3333 0.6667 0.76927(2) 0.0439(3) Uani 1 3 d S . .
O1 O 0.1224(2) 0.0626(2) 0.47063(7) 0.0481(8) Uani 1 1 d . . .
O2 O 0.1161(2) -0.0054(2) 0.42258(7) 0.0526(9) Uani 1 1 d . . .
O3 O 0.2167(2) 0.6711(2) 0.43367(7) 0.0526(9) Uani 1 1 d . . .
O4 O 0.2115(2) 0.6040(2) 0.38531(7) 0.0507(8) Uani 1 1 d . . .
O5 O -0.5446(2) 0.7289(2) 0.32690(8) 0.0537(9) Uani 1 1 d . . .
O6 O -0.5475(2) 0.6666(3) 0.27778(8) 0.0641(11) Uani 1 1 d . . .
C1 C 0.1523(3) 0.0253(3) 0.45081(11) 0.0401(12) Uani 1 1 d . . .
C2 C 0.2362(4) 0.0172(3) 0.45952(11) 0.0432(12) Uani 1 1 d . . .
C3 C 0.2565(4) -0.0452(4) 0.44314(12) 0.0588(15) Uani 1 1 d . . .
H3A H 0.2170 -0.0815 0.4259 0.071 Uiso 1 1 calc R . .
C4 C 0.2940(4) 0.0671(4) 0.48536(13) 0.0740(19) Uani 1 1 d . . .
H4A H 0.2795 0.1072 0.4975 0.089 Uiso 1 1 calc R . .
C5 C 0.3339(4) -0.0556(4) 0.45147(13) 0.0718(17) Uani 1 1 d . . .
H5A H 0.3461 -0.0979 0.4397 0.086 Uiso 1 1 calc R . .
C6 C 0.3717(4) 0.0601(5) 0.49388(14) 0.088(2) Uani 1 1 d . . .
H6A H 0.4110 0.0982 0.5109 0.106 Uiso 1 1 calc R . .
C7 C 0.3944(4) -0.0030(4) 0.47769(14) 0.0693(17) Uani 1 1 d . . .
C8 C 0.4736(4) -0.0162(5) 0.48713(13) 0.0783(19) Uani 1 1 d . . .
H8A H 0.4880 -0.0523 0.4728 0.094 Uiso 1 1 calc R . .
C9 C 0.1809(4) 0.6407(3) 0.40539(12) 0.0467(13) Uani 1 1 d . . .
C10 C 0.0973(3) 0.6499(4) 0.39612(12) 0.0463(13) Uani 1 1 d . . .
C11 C 0.0700(4) 0.7036(4) 0.41497(13) 0.0702(17) Uani 1 1 d . . .
H11A H 0.1040 0.7332 0.4340 0.084 Uiso 1 1 calc R . .
C12 C 0.0463(4) 0.6068(5) 0.36827(15) 0.090(2) Uani 1 1 d . . .
H12A H 0.0636 0.5698 0.3555 0.108 Uiso 1 1 calc R . .
C13 C -0.0090(5) 0.7143(5) 0.40579(16) 0.093(2) Uani 1 1 d . . .
H13A H -0.0267 0.7506 0.4187 0.112 Uiso 1 1 calc R . .
C14 C -0.0294(5) 0.6168(6) 0.35884(16) 0.112(3) Uani 1 1 d . . .
H14A H -0.0623 0.5874 0.3396 0.134 Uiso 1 1 calc R . .
C15 C -0.0590(4) 0.6712(5) 0.37786(16) 0.083(2) Uani 1 1 d . . .
C16 C -0.1403(5) 0.6839(5) 0.36908(16) 0.103(3) Uani 1 1 d . . .
H16A H -0.1613 0.7112 0.3848 0.124 Uiso 1 1 calc R . .
C17 C -0.1846(5) 0.6605(6) 0.34150(18) 0.133(3) Uani 1 1 d . . .
H17A H -0.1638 0.6332 0.3257 0.159 Uiso 1 1 calc R . .
C18 C -0.2665(5) 0.6735(6) 0.33292(15) 0.102(3) Uani 1 1 d . . .
C19 C -0.3076(6) 0.6469(7) 0.30193(17) 0.158(4) Uani 1 1 d . . .
H19A H -0.2802 0.6250 0.2865 0.190 Uiso 1 1 calc R . .
C20 C -0.3041(5) 0.7134(6) 0.35346(16) 0.124(3) Uani 1 1 d . . .
H20A H -0.2752 0.7367 0.3738 0.149 Uiso 1 1 calc R . .
C21 C -0.3887(5) 0.6518(7) 0.29319(15) 0.129(3) Uani 1 1 d . . .
H21A H -0.4177 0.6293 0.2728 0.154 Uiso 1 1 calc R . .
C22 C -0.3841(5) 0.7202(5) 0.34506(14) 0.103(3) Uani 1 1 d . . .
H22A H -0.4096 0.7452 0.3600 0.124 Uiso 1 1 calc R . .
C23 C -0.4250(4) 0.6901(4) 0.31491(12) 0.0630(16) Uani 1 1 d . . .
C24 C -0.5117(4) 0.6969(4) 0.30610(12) 0.0476(13) Uani 1 1 d . . .
N1 N 0.0070(13) 0.0113(13) 0.36314(16) 0.089(6) Uani 0.33 1 d PG . .
C25 C -0.0051(16) -0.0695(12) 0.3465(3) 0.080(8) Uani 0.33 1 d PG . .
H25A H -0.0250 -0.1265 0.3579 0.096 Uiso 0.33 1 calc PR . .
C26 C 0.012(2) -0.0651(13) 0.3129(3) 0.19(3) Uani 0.33 1 d PGD . .
H26A H 0.0043 -0.1192 0.3018 0.226 Uiso 0.33 1 calc PR . .
C27 C 0.042(2) 0.0200(15) 0.2959(2) 0.13(2) Uani 0.33 1 d PGD . .
C28 C 0.0542(16) 0.1008(12) 0.3125(3) 0.169(18) Uani 0.33 1 d PGDU . .
H28A H 0.0741 0.1578 0.3011 0.203 Uiso 0.33 1 calc PR . .
C29 C 0.0367(13) 0.0965(11) 0.3461(3) 0.054(5) Uani 0.33 1 d PG . .
H29A H 0.0448 0.1505 0.3572 0.065 Uiso 0.33 1 calc PR . .
C30 C 0.0670(16) 0.0233(18) 0.2596(2) 0.164(13) Uani 0.33 1 d PDU . .
H30A H 0.1361 0.0598 0.2569 0.197 Uiso 0.33 1 calc PR . .
H30B H 0.0447 -0.0413 0.2517 0.197 Uiso 0.33 1 calc PR . .
C36 C 0.284(2) 0.663(3) 0.5968(3) 0.34(4) Uani 0.33 1 d PD A -1
H36A H 0.2763 0.7167 0.6039 0.405 Uiso 0.33 1 calc PR A -1
H36B H 0.2274 0.6045 0.6036 0.405 Uiso 0.33 1 calc PR A -1
C37 C 0.3714(16) 0.670(3) 0.6135(3) 0.104(13) Uani 0.33 1 d PD A -1
H37A H 0.4281 0.7303 0.6079 0.125 Uiso 0.33 1 calc PR A -1
H37B H 0.3808 0.6180 0.6063 0.125 Uiso 0.33 1 calc PR A -1
N2 N 0.3333 0.6667 0.49285(13) 0.081(3) Uani 1 3 d SG A .
C31 C 0.2828(13) 0.5800(3) 0.5095(2) 0.065(8) Uani 0.33 1 d PG . .
H31A H 0.2628 0.5225 0.4984 0.078 Uiso 0.33 1 calc PR . .
C32 C 0.2620(13) 0.5791(10) 0.5427(2) 0.086(8) Uani 0.33 1 d PGDU A .
H32A H 0.2281 0.5211 0.5539 0.104 Uiso 0.33 1 calc PR . .
C33 C 0.2918(15) 0.6649(14) 0.55935(16) 0.119(15) Uani 0.33 1 d PGD . .
C34 C 0.342(2) 0.7516(11) 0.5427(3) 0.36(5) Uani 0.33 1 d PGDU A .
H34A H 0.3623 0.8090 0.5538 0.432 Uiso 0.33 1 calc PR . .
C35 C 0.3632(18) 0.7525(4) 0.5095(3) 0.128(13) Uani 0.33 1 d PG . .
H35A H 0.3970 0.8105 0.4983 0.154 Uiso 0.33 1 calc PR A .
N3 N 0.3333 0.6667 0.71890(13) 0.071(2) Uani 1 3 d SG A .
C38 C 0.353(2) 0.7469(8) 0.7002(3) 0.157(16) Uani 0.33 1 d PG . .
H38A H 0.3594 0.8014 0.7104 0.189 Uiso 0.33 1 calc PR . .
C39 C 0.364(3) 0.7457(13) 0.6663(3) 0.135(13) Uani 0.33 1 d PGDU A .
H39A H 0.3774 0.7994 0.6538 0.162 Uiso 0.33 1 calc PR . .
C40 C 0.3549(19) 0.6642(14) 0.65107(15) 0.121(14) Uani 0.33 1 d PGDU . .
C41 C 0.3349(18) 0.5840(11) 0.6697(2) 0.129(15) Uani 0.33 1 d PG A .
H41A H 0.3288 0.5295 0.6595 0.154 Uiso 0.33 1 calc PR . .
C42 C 0.3242(16) 0.5852(6) 0.7036(2) 0.056(5) Uani 0.33 1 d PGU . .
H42B H 0.3108 0.5315 0.7161 0.067 Uiso 0.33 1 calc PR A .

loop_
_atom_site_aniso_label
_atom_site_aniso_U_11
_atom_site_aniso_U_22
_atom_site_aniso_U_33
_atom_site_aniso_U_23
_atom_site_aniso_U_13
_atom_site_aniso_U_12
Zn1 0.0378(5) 0.0378(5) 0.0251(7) 0.000 0.000 0.0189(2)
Zn2 0.0520(4) 0.0520(4) 0.0275(5) 0.000 0.000 0.0260(2)
Zn3 0.0408(4) 0.0408(4) 0.0277(5) 0.000 0.000 0.02038(18)
Zn4 0.0514(4) 0.0514(4) 0.0291(5) 0.000 0.000 0.0257(2)
Zn5 0.0509(4) 0.0509(4) 0.0298(5) 0.000 0.000 0.0255(2)
O1 0.0410(19) 0.052(2) 0.052(2) 0.0043(18) 0.0122(15) 0.0238(19)
O2 0.055(2) 0.071(3) 0.040(2) 0.0019(18) 0.0055(17) 0.038(2)
O3 0.048(2) 0.075(3) 0.040(2) 0.0010(18) 0.0039(17) 0.035(2)
O4 0.044(2) 0.057(2) 0.052(2) 0.0020(18) 0.0104(16) 0.026(2)
O5 0.043(2) 0.057(2) 0.056(2) 0.0064(18) 0.0131(16) 0.021(2)
O6 0.061(3) 0.101(3) 0.043(2) -0.005(2) -0.0029(19) 0.051(2)
C1 0.037(3) 0.049(3) 0.033(3) 0.007(2) 0.007(2) 0.020(3)
C2 0.050(3) 0.044(3) 0.039(3) -0.004(2) 0.004(2) 0.026(3)
C3 0.053(4) 0.078(4) 0.060(4) -0.019(3) -0.022(3) 0.044(3)
C4 0.072(4) 0.122(6) 0.061(4) -0.033(4) -0.018(3) 0.074(4)
C5 0.076(4) 0.094(5) 0.070(4) -0.024(4) -0.013(3) 0.061(4)
C6 0.089(5) 0.128(6) 0.087(5) -0.061(4) -0.052(4) 0.084(5)
C7 0.066(4) 0.099(5) 0.067(4) -0.030(3) -0.014(3) 0.060(4)
C8 0.071(4) 0.125(5) 0.075(5) -0.039(4) -0.028(3) 0.076(4)
C9 0.045(3) 0.044(3) 0.044(3) 0.010(3) 0.012(3) 0.017(3)
C10 0.045(3) 0.054(4) 0.048(3) -0.004(3) 0.002(3) 0.032(3)
C11 0.075(4) 0.081(5) 0.064(4) -0.017(3) -0.012(3) 0.047(4)
C12 0.088(5) 0.135(6) 0.086(5) -0.047(4) -0.020(4) 0.086(5)
C13 0.098(6) 0.132(7) 0.099(5) -0.027(5) -0.021(4) 0.094(5)
C14 0.103(6) 0.187(8) 0.095(5) -0.071(5) -0.050(4) 0.110(6)
C15 0.069(5) 0.126(6) 0.079(5) -0.025(4) -0.016(4) 0.068(5)
C16 0.110(6) 0.165(7) 0.081(5) -0.034(5) -0.027(4) 0.104(6)
C17 0.128(7) 0.258(11) 0.090(5) -0.057(6) -0.030(5) 0.154(8)
C18 0.110(6) 0.187(8) 0.063(4) -0.020(5) -0.011(4) 0.115(6)
C19 0.169(8) 0.351(13) 0.072(5) -0.083(6) -0.039(5) 0.218(10)
C20 0.102(6) 0.251(10) 0.071(5) -0.059(5) -0.029(4) 0.127(7)
C21 0.134(7) 0.274(11) 0.062(4) -0.071(5) -0.039(4) 0.166(8)
C22 0.091(5) 0.199(8) 0.070(4) -0.054(5) -0.036(4) 0.112(6)
C23 0.062(4) 0.097(5) 0.043(3) -0.004(3) -0.003(3) 0.050(4)
C24 0.039(3) 0.061(4) 0.042(3) 0.010(3) 0.011(3) 0.025(3)
N1 0.14(2) 0.035(11) 0.041(7) -0.012(10) -0.048(19) 0.001(17)
C25 0.099(19) 0.12(2) 0.065(14) 0.023(14) 0.044(15) 0.08(2)
C26 0.40(7) 0.15(3) 0.11(3) 0.01(3) 0.09(4) 0.20(5)
C27 0.15(4) 0.18(5) 0.070(14) 0.01(4) 0.019(15) 0.09(4)
C28 0.39(5) 0.26(4) 0.016(13) -0.011(17) -0.02(2) 0.29(4)
C29 0.078(15) 0.059(14) 0.027(9) 0.017(8) 0.004(8) 0.035(12)
C30 0.24(2) 0.20(2) 0.030(13) -0.016(15) 0.012(12) 0.09(2)
C36 0.44(11) 0.55(10) 0.10(2) 0.19(5) 0.05(4) 0.30(9)
C37 0.08(2) 0.15(2) 0.062(14) 0.04(2) 0.029(12) 0.04(2)
N2 0.103(5) 0.103(5) 0.036(5) 0.000 0.000 0.051(2)
C31 0.14(3) 0.068(13) 0.010(8) 0.014(8) 0.024(15) 0.073(19)
C32 0.076(13) 0.091(15) 0.024(11) 0.011(10) 0.006(10) -0.010(10)
C33 0.19(4) 0.16(3) 0.047(11) -0.03(2) 0.011(16) 0.11(3)
C34 0.56(9) 0.36(8) 0.14(4) -0.06(4) 0.06(6) 0.21(6)
C35 0.23(3) 0.078(16) 0.031(12) -0.004(11) -0.04(2) 0.04(3)
N3 0.093(4) 0.093(4) 0.027(4) 0.000 0.000 0.046(2)
C38 0.28(4) 0.26(4) 0.070(16) 0.08(2) 0.09(2) 0.24(4)
C39 0.22(4) 0.08(2) 0.09(2) 0.021(17) -0.02(3) 0.07(2)
C40 0.22(4) 0.15(3) 0.054(10) 0.02(4) 0.01(3) 0.14(3)
C41 0.22(3) 0.11(2) 0.015(11) 0.016(11) 0.014(17) 0.05(2)
C42 0.080(11) 0.069(12) 0.009(7) 0.004(7) -0.007(8) 0.030(10)

loop_
_atom_type_symbol
_atom_type_description
_atom_type_scat_dispersion_real
_atom_type_scat_dispersion_imag
_atom_type_scat_source
C C 0.0033 0.0016 'International Tables Vol C Tables 4.2.6.8 and 6.1.1.4'
H H 0.0000 0.0000 'International Tables Vol C Tables 4.2.6.8 and 6.1.1.4'
N N 0.0061 0.0033 'International Tables Vol C Tables 4.2.6.8 and 6.1.1.4'
O O 0.0106 0.0060 'International Tables Vol C Tables 4.2.6.8 and 6.1.1.4'
Zn Zn 0.2839 1.4301 'International Tables Vol C Tables 4.2.6.8 and 6.1.1.4'

loop_
_geom_angle_atom_site_label_1
_geom_angle_atom_site_label_2
_geom_angle_atom_site_label_3
_geom_angle
_geom_angle_site_symmetry_1
_geom_angle_site_symmetry_3
O1 Zn1 O1 180.00(18) 3 9_556
O1 Zn1 O1 89.55(12) 3 8_556
O1 Zn1 O1 90.45(12) 9_556 8_556
O1 Zn1 O1 90.45(12) 3 .
O1 Zn1 O1 89.55(12) 9_556 .
O1 Zn1 O1 89.55(12) 8_556 .
O1 Zn1 O1 89.55(12) 3 7_556
O1 Zn1 O1 90.45(12) 9_556 7_556
O1 Zn1 O1 90.45(12) 8_556 7_556
O1 Zn1 O1 180.00(13) . 7_556
O1 Zn1 O1 90.45(12) 3 2
O1 Zn1 O1 89.55(12) 9_556 2
O1 Zn1 O1 180.00(13) 8_556 2
O1 Zn1 O1 90.45(12) . 2
O1 Zn1 O1 89.55(12) 7_556 2
O2 Zn2 O2 116.24(6) 3 .
O2 Zn2 O2 116.24(6) 3 2
O2 Zn2 O2 116.24(6) . 2
O2 Zn2 N1 97.7(5) 3 2
O2 Zn2 N1 105.4(5) . 2
O2 Zn2 N1 100.8(5) 2 2
O2 Zn2 N1 100.8(5) 3 3
O2 Zn2 N1 97.7(5) . 3
O2 Zn2 N1 105.4(5) 2 3
N1 Zn2 N1 7.7(9) 2 3
O2 Zn2 N1 105.4(6) 3 .
O2 Zn2 N1 100.8(5) . .
O2 Zn2 N1 97.7(5) 2 .
N1 Zn2 N1 7.7(9) 2 .
N1 Zn2 N1 7.7(9) 3 .
O5 Zn3 O5 90.87(13) 2_675 3_455
O5 Zn3 O5 90.87(13) 2_675 1_655
O5 Zn3 O5 90.87(13) 3_455 1_655
O5 Zn3 O4 89.32(13) 2_675 3_565
O5 Zn3 O4 179.41(14) 3_455 3_565
O5 Zn3 O4 89.67(13) 1_655 3_565
O5 Zn3 O4 89.67(13) 2_675 .
O5 Zn3 O4 89.32(13) 3_455 .
O5 Zn3 O4 179.41(14) 1_655 .
O4 Zn3 O4 90.13(12) 3_565 .
O5 Zn3 O4 179.41(13) 2_675 2_665
O5 Zn3 O4 89.67(13) 3_455 2_665
O5 Zn3 O4 89.32(13) 1_655 2_665
O4 Zn3 O4 90.13(12) 3_565 2_665
O4 Zn3 O4 90.13(12) . 2_665
O3 Zn4 O3 116.62(6) . 3_565
O3 Zn4 O3 116.62(6) . 2_665
O3 Zn4 O3 116.62(6) 3_565 2_665
O3 Zn4 N2 100.72(9) . .
O3 Zn4 N2 100.72(9) 3_565 .
O3 Zn4 N2 100.72(9) 2_665 .
O3 Zn4 N2 100.72(9) . 3_565
O3 Zn4 N2 100.72(9) 3_565 3_565
O3 Zn4 N2 100.72(9) 2_665 3_565
N2 Zn4 N2 0.0 . 3_565
O3 Zn4 N2 100.72(9) . 2_665
O3 Zn4 N2 100.72(9) 3_565 2_665
O3 Zn4 N2 100.72(9) 2_665 2_665
N2 Zn4 N2 0.0 . 2_665
N2 Zn4 N2 0.0 3_565 2_665
O6 Zn5 O6 116.92(6) 11_456 12_676
O6 Zn5 O6 116.92(6) 11_456 10_656
O6 Zn5 O6 116.92(6) 12_676 10_656
O6 Zn5 N3 100.22(10) 11_456 .
O6 Zn5 N3 100.22(10) 12_676 .
O6 Zn5 N3 100.22(10) 10_656 .
C1 O1 Zn1 130.0(3) . .
C1 O2 Zn2 115.1(3) . .
C9 O3 Zn4 114.5(3) . .
C9 O4 Zn3 130.5(3) . .
C24 O5 Zn3 133.4(3) . 1_455
C24 O6 Zn5 114.7(3) . 10_565
O1 C1 O2 124.3(5) . .
O1 C1 C2 119.1(4) . .
O2 C1 C2 116.6(4) . .
C4 C2 C3 117.5(5) . .
C4 C2 C1 121.4(4) . .
C3 C2 C1 121.1(4) . .
C2 C3 C5 122.0(5) . .
C6 C4 C2 122.2(5) . .
C3 C5 C7 120.5(5) . .
C4 C6 C7 121.7(5) . .
C6 C7 C5 116.0(5) . .
C6 C7 C8 123.4(5) . .
C5 C7 C8 120.6(5) . .
C8 C8 C7 127.7(7) 7_656 .
O4 C9 O3 124.5(5) . .
O4 C9 C10 118.6(5) . .
O3 C9 C10 117.0(5) . .
C12 C10 C11 118.6(5) . .
C12 C10 C9 120.5(5) . .
C11 C10 C9 120.9(5) . .
C10 C11 C13 121.1(5) . .
C14 C12 C10 121.3(5) . .
C15 C13 C11 119.7(6) . .
C12 C14 C15 121.1(6) . .
C13 C15 C14 118.2(6) . .
C13 C15 C16 118.2(6) . .
C14 C15 C16 123.5(6) . .
C17 C16 C15 125.3(7) . .
C16 C17 C18 124.8(7) . .
C20 C18 C19 116.5(6) . .
C20 C18 C17 124.0(6) . .
C19 C18 C17 119.4(6) . .
C18 C19 C21 121.9(6) . .
C18 C20 C22 122.2(6) . .
C23 C21 C19 119.1(6) . .
C23 C22 C20 119.7(6) . .
C22 C23 C21 120.2(6) . .
C22 C23 C24 119.5(5) . .
C21 C23 C24 120.3(5) . .
O5 C24 O6 124.9(5) . .
O5 C24 C23 118.4(5) . .
O6 C24 C23 116.7(5) . .
C25 N1 C29 120.0 . .
C25 N1 Zn2 115.2(8) . .
C29 N1 Zn2 124.1(8) . .
N1 C25 C26 120.0 . .
C27 C26 C25 120.0 . .
C26 C27 C28 120.0 . .
C26 C27 C30 118.1(10) . .
C28 C27 C30 121.8(10) . .
C27 C28 C29 120.0 . .
C28 C29 N1 120.0 . .
C30 C30 C27 110.8(15) 4 .
C37 C36 C33 112.4(19) . .
C36 C37 C40 108.3(14) . .
C31 N2 C35 120.0 . .
C31 N2 Zn4 119.1(4) . .
C35 N2 Zn4 119.0(5) . .
C32 C31 N2 120.0 . .
C31 C32 C33 120.0 . .
C32 C33 C34 120.0 . .
C32 C33 C36 118.9(11) . .
C34 C33 C36 120.2(11) . .
C35 C34 C33 120.0 . .
C34 C35 N2 120.0 . .
C38 N3 C42 120.0 . .
C38 N3 Zn5 123.0(4) . .
C42 N3 Zn5 116.5(4) . .
N3 C38 C39 120.0 . .
C40 C39 C38 120.0 . .
C41 C40 C39 120.0 . .
C41 C40 C37 123.3(16) . .
C39 C40 C37 116.7(16) . .
C42 C41 C40 120.0 . .
C41 C42 N3 120.0 . .

loop_
_geom_bond_atom_site_label_1
_geom_bond_atom_site_label_2
_geom_bond_distance
_geom_bond_site_symmetry_2
Zn1 O1 2.083(3) 3
Zn1 O1 2.083(3) 9_556
Zn1 O1 2.083(3) 8_556
Zn1 O1 2.083(3) .
Zn1 O1 2.083(3) 7_556
Zn1 O1 2.083(3) 2
Zn2 O2 1.951(3) 3
Zn2 O2 1.951(3) .
Zn2 O2 1.951(3) 2
Zn2 N1 2.038(7) 2
Zn2 N1 2.038(7) 3
Zn2 N1 2.038(7) .
Zn3 O5 2.068(3) 2_675
Zn3 O5 2.068(3) 3_455
Zn3 O5 2.068(3) 1_655
Zn3 O4 2.079(3) 3_565
Zn3 O4 2.079(3) .
Zn3 O4 2.079(3) 2_665
Zn4 O3 1.948(3) .
Zn4 O3 1.948(3) 3_565
Zn4 O3 1.948(3) 2_665
Zn4 N2 2.042(5) .
Zn4 N2 2.042(5) 3_565
Zn4 N2 2.042(5) 2_665
Zn5 O6 1.951(3) 11_456
Zn5 O6 1.951(3) 12_676
Zn5 O6 1.951(3) 10_656
Zn5 N3 2.046(6) .
O1 C1 1.236(5) .
O2 C1 1.269(5) .
O3 C9 1.269(5) .
O4 C9 1.244(5) .
O5 C24 1.238(5) .
O5 Zn3 2.068(3) 1_455
O6 C24 1.270(5) .
O6 Zn5 1.951(3) 10_565
C1 C2 1.465(6) .
C2 C4 1.366(6) .
C2 C3 1.374(6) .
C3 C5 1.380(7) .
C4 C6 1.355(6) .
C5 C7 1.406(7) .
C6 C7 1.404(7) .
C7 C8 1.446(6) .
C8 C8 1.282(9) 7_656
C9 C10 1.475(6) .
C10 C12 1.367(6) .
C10 C11 1.381(6) .
C11 C13 1.416(7) .
C12 C14 1.362(7) .
C13 C15 1.363(7) .
C14 C15 1.418(7) .
C15 C16 1.466(7) .
C16 C17 1.280(8) .
C17 C18 1.477(8) .
C18 C20 1.364(7) .
C18 C19 1.387(8) .
C19 C21 1.392(8) .
C20 C22 1.389(7) .
C21 C23 1.365(7) .
C22 C23 1.360(6) .
C23 C24 1.497(7) .
N1 C25 1.3900 .
N1 C29 1.3900 .
C25 C26 1.3900 .
C26 C27 1.3900 .
C27 C28 1.3900 .
C27 C30 1.520(11) .
C28 C29 1.3900 .
C30 C30 1.449(19) 4
C36 C37 1.516(19) .
C36 C33 1.525(11) .
C37 C40 1.543(13) .
N2 C31 1.3900 .
N2 C35 1.3901 .
C31 C32 1.3900 .
C32 C33 1.3900 .
C33 C34 1.3900 .
C34 C35 1.3900 .
N3 C38 1.3900 .
N3 C42 1.3900 .
C38 C39 1.3900 .
C39 C40 1.3900 .
C40 C41 1.3900 .
C41 C42 1.3900 .

loop_
_platon_squeeze_void_nr
_platon_squeeze_void_average_x
_platon_squeeze_void_average_y
_platon_squeeze_void_average_z
_platon_squeeze_void_volume
_platon_squeeze_void_count_electrons
_platon_squeeze_void_content
1 0.000 0.673 0.250 184 46 ' '
2 0.000 0.327 0.750 184 47 ' '
3 0.099 0.461 0.091 24 2 ' '
4 0.099 0.638 0.591 24 2 ' '
5 0.327 0.327 0.250 184 47 ' '
6 0.327 1.000 0.750 184 46 ' '
7 0.362 0.901 0.091 24 2 ' '
8 0.362 0.461 0.591 24 2 ' '
9 0.461 0.099 0.409 24 3 ' '
10 0.461 0.362 0.909 24 3 ' '
11 0.539 0.638 0.091 24 2 ' '
12 0.673 1.000 0.250 184 46 ' '
13 0.539 0.901 0.591 24 2 ' '
14 0.673 0.673 0.750 184 47 ' '
15 0.638 0.539 0.409 24 3 ' '
16 0.638 0.099 0.909 24 3 ' '
17 0.901 0.362 0.409 24 3 ' '
18 0.901 0.539 0.909 24 3 ' '
